data_1566148
loop_
_publ_author_name
'Maestri, Giovanni'
'Serafino, Andrea'
'Chiminelli, Maurizio'
'Balestri, Davide'
'Marchi\`o, Luciano'
'Bigi, Franca'
'Maggi, Raimondo'
'Malacria, Max'

_publ_section_title
;
 Dimerizing Cascades of Enallenamides Reveal the Visible-Light- Promoted
 Activation of Cumulated C-C Double Bonds
;
_journal_name_full 'Chemical Science'
_journal_paper_doi 10.1039/D1SC06719B
_journal_year 2022
_chemical_formula_moiety 'C19 H16 Cl N O'
_chemical_formula_sum 'C19 H16 Cl N O'
_chemical_formula_weight 309.78
_space_group_crystal_system triclinic
_space_group_IT_number 2
_space_group_name_Hall '-P 1'
_space_group_name_H-M_alt 'P -1'
_atom_sites_solution_hydrogens geom
_atom_sites_solution_primary dual
_audit_creation_date 2021-04-28
_audit_creation_method
;
Olex2 1.2
(compiled 2018.05.29 svn.r3508 for OlexSys, GUI svn.r5506)
;
_audit_update_record
;
2021-11-08 deposited with the CCDC.	2022-01-25 downloaded from the CCDC.
;
_cell_angle_alpha 102.666(7)
_cell_angle_beta 94.860(7)
_cell_angle_gamma 105.758(7)
_cell_formula_units_Z 2
_cell_length_a 5.8886(5)
_cell_length_b 10.0297(9)
_cell_length_c 13.4799(11)
_cell_measurement_reflns_used 2476
_cell_measurement_temperature 150
_cell_measurement_theta_max 72.203
_cell_measurement_theta_min 3.401
_cell_volume 738.69(12)
_computing_cell_refinement 'SAINT v8.37A (Bruker, 2015)'
_computing_data_reduction 'SAINT v8.37A (Bruker, 2015)'
_computing_molecular_graphics 'Olex2 (Dolomanov et al., 2009)'
_computing_publication_material 'Olex2 (Dolomanov et al., 2009)'
_computing_structure_refinement 'ShelXL (Sheldrick, 2015)'
_computing_structure_solution 'XT (Sheldrick, 2015)'
_diffrn_ambient_temperature 150.0
_diffrn_measured_fraction_theta_full 0.987
_diffrn_measured_fraction_theta_max 0.983
_diffrn_measurement_device_type 'Bruker D8 PhotonII'
_diffrn_measurement_method '\f and \w scans'
_diffrn_radiation_type CuK\a
_diffrn_radiation_wavelength 1.54178
_diffrn_reflns_av_R_equivalents 0.0843
_diffrn_reflns_av_unetI/netI 0.0792
_diffrn_reflns_Laue_measured_fraction_full 0.987
_diffrn_reflns_Laue_measured_fraction_max 0.983
_diffrn_reflns_limit_h_max 7
_diffrn_reflns_limit_h_min -7
_diffrn_reflns_limit_k_max 12
_diffrn_reflns_limit_k_min -12
_diffrn_reflns_limit_l_max 16
_diffrn_reflns_limit_l_min -15
_diffrn_reflns_number 8836
_diffrn_reflns_point_group_measured_fraction_full 0.987
_diffrn_reflns_point_group_measured_fraction_max 0.983
_diffrn_reflns_theta_full 67.679
_diffrn_reflns_theta_max 70.044
_diffrn_reflns_theta_min 3.401
_diffrn_source microfocus
_diffrn_standards_number 0
_exptl_absorpt_coefficient_mu 2.284
_exptl_absorpt_correction_T_max 0.7536
_exptl_absorpt_correction_T_min 0.5748
_exptl_absorpt_correction_type multi-scan
_exptl_absorpt_process_details
'SADABS-2014/5 (Bruker,2014/5) was used for absorption correction. wR2(int) was 0.1239 before and 0.0801 after correction. The Ratio of minimum to maximum transmission is 0.7627. The \l/2 correction factor is 0.00150.'
_exptl_crystal_colour 'dull yellow'
_exptl_crystal_colour_lustre dull
_exptl_crystal_colour_primary yellow
_exptl_crystal_density_diffrn 1.393
_exptl_crystal_description block
_exptl_crystal_F_000 324
_exptl_crystal_size_max 0.09
_exptl_crystal_size_mid 0.05
_exptl_crystal_size_min 0.04
_refine_diff_density_max 0.427
_refine_diff_density_min -0.441
_refine_diff_density_rms 0.085
_refine_ls_extinction_method none
_refine_ls_goodness_of_fit_ref 1.047
_refine_ls_hydrogen_treatment constr
_refine_ls_matrix_type full
_refine_ls_number_parameters 199
_refine_ls_number_reflns 2763
_refine_ls_number_restraints 0
_refine_ls_restrained_S_all 1.047
_refine_ls_R_factor_all 0.1006
_refine_ls_R_factor_gt 0.0687
_refine_ls_shift/su_max 0.000
_refine_ls_shift/su_mean 0.000
_refine_ls_structure_factor_coef Fsqd
_refine_ls_weighting_details 'w=1/[\s^2^(Fo^2^)+(0.0961P)^2^+0.2432P] where P=(Fo^2^+2Fc^2^)/3'
_refine_ls_weighting_scheme calc
_refine_ls_wR_factor_gt 0.1705
_refine_ls_wR_factor_ref 0.1895
_reflns_Friedel_coverage 0.000
_reflns_number_gt 1907
_reflns_number_total 2763
_reflns_threshold_expression 'I > 2\s(I)'
_cod_data_source_file d1sc06719b2.cif
_cod_data_source_block cu_as495_f13_rd_0m
_cod_original_cell_volume 738.69(11)
_cod_database_code 1566148
_shelx_shelxl_version_number 2014/7
_shelx_space_group_comment
;
The symmetry employed for this shelxl refinement is uniquely defined
by the following loop, which should always be used as a source of
symmetry information in preference to the above space-group names.
They are only intended as comments.
;
_shelx_estimated_absorpt_t_max 0.914
_shelx_estimated_absorpt_t_min 0.821
_olex2_refinement_description
;
1. Others
 Fixed Uiso: H5(0.044) H2(0.047) H12(0.051) H6(0.045) H19(0.046) H15(0.048)
 H17A(0.053) H17B(0.053) H13(0.052) H3(0.046) H7(0.048) H8(0.045) H14(0.052)
 H16(0.047) H10A(0.052) H10B(0.052)
 Fixed X: H5(0.8916) H2(0.069) H12(0.3577) H6(0.6377) H19(1.163) H15(0.6347)
 H17A(0.9868) H17B(1.073) H13(0.4283) H3(0.3231) H7(0.9649) H8(0.5812)
 H14(0.7261) H16(0.5644) H10A(0.577) H10B(0.4901)
 Fixed Y: H5(0.1749) H2(-0.0192) H12(0.2051) H6(0.0847) H19(0.3753)
 H15(0.6714) H17A(0.3757) H17B(0.5412) H13(0.2758) H3(0.0773) H7(0.2064)
 H8(0.2366) H14(0.5017) H16(0.6032) H10A(0.4198) H10B(0.2544)
 Fixed Z: H5(0.8063) H2(0.6902) H12(0.1667) H6(0.9158) H19(0.3216) H15(0.167)
 H17A(0.1003) H17B(0.1634) H13(0.0152) H3(0.5831) H7(0.637) H8(0.5154)
 H14(0.0312) H16(0.3203) H10A(0.4187) H10B(0.3544)
;
_olex2_exptl_crystal_mounting_method CryoLoop
_olex2_submission_special_instructions 'No special instructions were received'

loop_
_space_group_symop_operation_xyz
'x, y, z'
'-x, -y, -z'

loop_
_atom_site_label
_atom_site_type_symbol
_atom_site_fract_x
_atom_site_fract_y
_atom_site_fract_z
_atom_site_U_iso_or_equiv
_atom_site_adp_type
_atom_site_occupancy
_atom_site_site_symmetry_order
_atom_site_calc_flag
_atom_site_refinement_flags_posn
_atom_site_refinement_flags_adp
_atom_site_refinement_flags_occupancy
_atom_site_disorder_assembly
_atom_site_disorder_group
Cl1 Cl 0.14232(17) -0.03587(11) 0.89541(7) 0.0441(3) Uani 1 1 d . . . . .
O1 O 1.1340(5) 0.2825(4) 0.4886(2) 0.0489(8) Uani 1 1 d . . . . .
N1 N 0.8544(5) 0.3366(4) 0.3915(2) 0.0370(7) Uani 1 1 d . . . . .
C4 C 0.6345(6) 0.1370(4) 0.6832(3) 0.0359(8) Uani 1 1 d . . . . .
C5 C 0.7247(6) 0.1371(4) 0.7829(3) 0.0369(8) Uani 1 1 d . . . . .
H5 H 0.8916 0.1749 0.8063 0.044 Uiso 1 1 calc R . . . .
C1 C 0.3319(6) 0.0264(4) 0.8128(3) 0.0353(8) Uani 1 1 d . . . . .
C2 C 0.2355(7) 0.0218(4) 0.7138(3) 0.0393(9) Uani 1 1 d . . . . .
H2 H 0.0690 -0.0192 0.6902 0.047 Uiso 1 1 calc R . . . .
C11 C 0.6243(7) 0.3955(4) 0.2621(3) 0.0392(9) Uani 1 1 d . . . . .
C12 C 0.4729(7) 0.2919(4) 0.1659(3) 0.0421(9) Uani 1 1 d . . . . .
H12 H 0.3577 0.2051 0.1667 0.051 Uiso 1 1 calc R . . . .
C18 C 0.8830(7) 0.4076(4) 0.2435(3) 0.0380(9) Uani 1 1 d . . . . .
C6 C 0.5749(6) 0.0830(4) 0.8481(3) 0.0379(8) Uani 1 1 d . . . . .
H6 H 0.6377 0.0847 0.9158 0.045 Uiso 1 1 calc R . . . .
C19 C 1.0006(6) 0.3741(4) 0.3180(3) 0.0385(9) Uani 1 1 d . . . . .
H19 H 1.1630 0.3753 0.3216 0.046 Uiso 1 1 calc R . . . .
C15 C 0.6437(7) 0.5822(4) 0.1775(3) 0.0402(9) Uani 1 1 d . . . . .
H15 H 0.6347 0.6714 0.1670 0.048 Uiso 1 1 calc R . . . .
C17 C 0.9401(7) 0.4509(5) 0.1474(3) 0.0438(10) Uani 1 1 d . . . . .
H17A H 0.9868 0.3757 0.1003 0.053 Uiso 1 1 calc R . . . .
H17B H 1.0730 0.5412 0.1634 0.053 Uiso 1 1 calc R . . . .
C13 C 0.5130(7) 0.3310(5) 0.0810(3) 0.0437(9) Uani 1 1 d . . . . .
H13 H 0.4283 0.2758 0.0152 0.052 Uiso 1 1 calc R . . . .
C3 C 0.3876(7) 0.0783(4) 0.6504(3) 0.0385(9) Uani 1 1 d . . . . .
H3 H 0.3231 0.0773 0.5831 0.046 Uiso 1 1 calc R . . . .
C9 C 0.9283(6) 0.2871(4) 0.4715(3) 0.0381(9) Uani 1 1 d . . . . .
C7 C 0.8008(7) 0.1965(4) 0.6182(3) 0.0403(9) Uani 1 1 d . . . . .
H7 H 0.9649 0.2064 0.6370 0.048 Uiso 1 1 calc R . . . .
C8 C 0.7412(7) 0.2382(4) 0.5345(3) 0.0374(8) Uani 1 1 d . . . . .
H8 H 0.5812 0.2366 0.5154 0.045 Uiso 1 1 calc R . . . .
C14 C 0.7060(7) 0.4719(5) 0.0968(3) 0.0432(9) Uani 1 1 d . . . . .
H14 H 0.7261 0.5017 0.0312 0.052 Uiso 1 1 calc R . . . .
C16 C 0.6032(6) 0.5439(4) 0.2631(3) 0.0393(9) Uani 1 1 d . . . . .
H16 H 0.5644 0.6032 0.3203 0.047 Uiso 1 1 calc R . . . .
C10 C 0.6132(7) 0.3479(5) 0.3644(3) 0.0435(10) Uani 1 1 d . . . . .
H10A H 0.5770 0.4198 0.4187 0.052 Uiso 1 1 calc R . . . .
H10B H 0.4901 0.2544 0.3544 0.052 Uiso 1 1 calc R . . . .

loop_
_atom_site_aniso_label
_atom_site_aniso_U_11
_atom_site_aniso_U_22
_atom_site_aniso_U_33
_atom_site_aniso_U_23
_atom_site_aniso_U_13
_atom_site_aniso_U_12
Cl1 0.0431(5) 0.0539(6) 0.0443(5) 0.0238(4) 0.0156(4) 0.0172(4)
O1 0.0349(14) 0.079(2) 0.0441(15) 0.0276(15) 0.0104(12) 0.0251(14)
N1 0.0289(15) 0.050(2) 0.0394(16) 0.0181(14) 0.0118(12) 0.0168(14)
C4 0.0366(18) 0.040(2) 0.0355(18) 0.0127(15) 0.0092(15) 0.0158(16)
C5 0.0331(18) 0.044(2) 0.040(2) 0.0169(16) 0.0074(15) 0.0164(16)
C1 0.0381(19) 0.039(2) 0.0374(19) 0.0157(15) 0.0151(15) 0.0174(16)
C2 0.0360(19) 0.043(2) 0.041(2) 0.0140(17) 0.0077(15) 0.0119(16)
C11 0.0359(19) 0.048(2) 0.044(2) 0.0211(17) 0.0127(16) 0.0184(17)
C12 0.036(2) 0.042(2) 0.052(2) 0.0127(18) 0.0075(17) 0.0155(17)
C18 0.0357(19) 0.043(2) 0.041(2) 0.0160(17) 0.0082(15) 0.0164(16)
C6 0.040(2) 0.043(2) 0.0395(19) 0.0169(16) 0.0103(15) 0.0201(17)
C19 0.0324(18) 0.048(2) 0.041(2) 0.0167(17) 0.0120(15) 0.0147(16)
C15 0.043(2) 0.041(2) 0.044(2) 0.0191(17) 0.0055(16) 0.0186(17)
C17 0.037(2) 0.055(3) 0.051(2) 0.0238(19) 0.0157(17) 0.0211(18)
C13 0.044(2) 0.047(2) 0.045(2) 0.0094(17) 0.0035(17) 0.0237(18)
C3 0.042(2) 0.045(2) 0.0327(18) 0.0121(16) 0.0080(15) 0.0167(17)
C9 0.0348(19) 0.050(2) 0.0348(19) 0.0142(16) 0.0090(15) 0.0178(17)
C7 0.0369(19) 0.052(2) 0.0363(19) 0.0138(17) 0.0093(15) 0.0167(17)
C8 0.0370(19) 0.049(2) 0.0334(18) 0.0160(16) 0.0094(15) 0.0188(17)
C14 0.047(2) 0.057(3) 0.039(2) 0.0244(18) 0.0137(16) 0.0253(19)
C16 0.0367(19) 0.042(2) 0.045(2) 0.0120(17) 0.0124(16) 0.0180(16)
C10 0.0313(19) 0.064(3) 0.049(2) 0.027(2) 0.0149(16) 0.0240(18)

loop_
_atom_type_symbol
_atom_type_description
_atom_type_scat_dispersion_real
_atom_type_scat_dispersion_imag
_atom_type_scat_source
C C 0.0181 0.0091 'International Tables Vol C Tables 4.2.6.8 and 6.1.1.4'
H H 0.0000 0.0000 'International Tables Vol C Tables 4.2.6.8 and 6.1.1.4'
Cl Cl 0.3639 0.7018 'International Tables Vol C Tables 4.2.6.8 and 6.1.1.4'
N N 0.0311 0.0180 'International Tables Vol C Tables 4.2.6.8 and 6.1.1.4'
O O 0.0492 0.0322 'International Tables Vol C Tables 4.2.6.8 and 6.1.1.4'

loop_
_geom_angle_atom_site_label_1
_geom_angle_atom_site_label_2
_geom_angle_atom_site_label_3
_geom_angle
_geom_angle_site_symmetry_1
_geom_angle_site_symmetry_3
_geom_angle_publ_flag
C19 N1 C10 110.7(3) . . ?
C9 N1 C19 122.9(3) . . ?
C9 N1 C10 126.3(3) . . ?
C5 C4 C3 117.9(3) . . ?
C5 C4 C7 118.9(3) . . ?
C3 C4 C7 123.1(3) . . ?
C4 C5 H5 119.3 . . ?
C6 C5 C4 121.3(3) . . ?
C6 C5 H5 119.3 . . ?
C2 C1 Cl1 119.2(3) . . ?
C6 C1 Cl1 119.1(3) . . ?
C6 C1 C2 121.7(3) . . ?
C1 C2 H2 120.7 . . ?
C3 C2 C1 118.6(3) . . ?
C3 C2 H2 120.7 . . ?
C12 C11 C18 104.3(3) . . ?
C12 C11 C16 108.1(3) . . ?
C12 C11 C10 117.8(4) . . ?
C18 C11 C10 103.1(3) . . ?
C16 C11 C18 103.5(3) . . ?
C16 C11 C10 117.9(3) . . ?
C11 C12 H12 122.7 . . ?
C13 C12 C11 114.5(4) . . ?
C13 C12 H12 122.7 . . ?
C19 C18 C11 110.6(3) . . ?
C19 C18 C17 135.5(3) . . ?
C17 C18 C11 113.9(3) . . ?
C5 C6 H6 120.6 . . ?
C1 C6 C5 118.9(3) . . ?
C1 C6 H6 120.6 . . ?
N1 C19 H19 124.2 . . ?
C18 C19 N1 111.6(3) . . ?
C18 C19 H19 124.2 . . ?
C14 C15 H15 122.9 . . ?
C16 C15 H15 122.9 . . ?
C16 C15 C14 114.2(4) . . ?
C18 C17 H17A 110.5 . . ?
C18 C17 H17B 110.5 . . ?
C18 C17 C14 106.0(3) . . ?
H17A C17 H17B 108.7 . . ?
C14 C17 H17A 110.5 . . ?
C14 C17 H17B 110.5 . . ?
C12 C13 H13 122.9 . . ?
C12 C13 C14 114.1(4) . . ?
C14 C13 H13 122.9 . . ?
C4 C3 H3 119.2 . . ?
C2 C3 C4 121.6(3) . . ?
C2 C3 H3 119.2 . . ?
O1 C9 N1 121.7(3) . . ?
O1 C9 C8 123.1(3) . . ?
N1 C9 C8 115.2(3) . . ?
C4 C7 H7 117.3 . . ?
C8 C7 C4 125.5(4) . . ?
C8 C7 H7 117.3 . . ?
C9 C8 H8 120.3 . . ?
C7 C8 C9 119.3(3) . . ?
C7 C8 H8 120.3 . . ?
C15 C14 C17 105.9(3) . . ?
C15 C14 H14 112.3 . . ?
C17 C14 H14 112.3 . . ?
C13 C14 C15 107.5(3) . . ?
C13 C14 C17 106.1(3) . . ?
C13 C14 H14 112.3 . . ?
C11 C16 H16 123.1 . . ?
C15 C16 C11 113.8(3) . . ?
C15 C16 H16 123.1 . . ?
N1 C10 C11 104.0(3) . . ?
N1 C10 H10A 111.0 . . ?
N1 C10 H10B 111.0 . . ?
C11 C10 H10A 111.0 . . ?
C11 C10 H10B 111.0 . . ?
H10A C10 H10B 109.0 . . ?

loop_
_geom_bond_atom_site_label_1
_geom_bond_atom_site_label_2
_geom_bond_distance
_geom_bond_site_symmetry_2
_geom_bond_publ_flag
Cl1 C1 1.736(4) . ?
O1 C9 1.229(4) . ?
N1 C19 1.413(4) . ?
N1 C9 1.368(5) . ?
N1 C10 1.477(4) . ?
C4 C5 1.402(5) . ?
C4 C3 1.403(5) . ?
C4 C7 1.463(5) . ?
C5 H5 0.9500 . ?
C5 C6 1.387(5) . ?
C1 C2 1.391(5) . ?
C1 C6 1.386(5) . ?
C2 H2 0.9500 . ?
C2 C3 1.385(5) . ?
C11 C12 1.506(6) . ?
C11 C18 1.541(5) . ?
C11 C16 1.524(6) . ?
C11 C10 1.556(5) . ?
C12 H12 0.9500 . ?
C12 C13 1.308(6) . ?
C18 C19 1.325(5) . ?
C18 C17 1.492(5) . ?
C6 H6 0.9500 . ?
C19 H19 0.9500 . ?
C15 H15 0.9500 . ?
C15 C14 1.517(6) . ?
C15 C16 1.315(5) . ?
C17 H17A 0.9900 . ?
C17 H17B 0.9900 . ?
C17 C14 1.571(5) . ?
C13 H13 0.9500 . ?
C13 C14 1.512(6) . ?
C3 H3 0.9500 . ?
C9 C8 1.491(5) . ?
C7 H7 0.9500 . ?
C7 C8 1.338(5) . ?
C8 H8 0.9500 . ?
C14 H14 1.0000 . ?
C16 H16 0.9500 . ?
C10 H10A 0.9900 . ?
C10 H10B 0.9900 . ?
